data_4503091
loop_
_publ_author_name
'Zou, Ru-Qiang'
'Zhong, Rui-Qin'
'Du, Miao'
'Pandey, Daya S.'
'Xu, Qiang'

_publ_section_title
;
 Controllable Congregating of Homochiral and Achiral Coordination
 Polymers: Cadmium(II) Pyridine-2,4,6-Tricarboxylate Species with
 Double-Helical Strand and Molecular Building Block Structures
;
_journal_issue 2
_journal_name_full 'Crystal Growth &amp; Design'
_journal_page_first 452
_journal_paper_doi 10.1021/cg0702636
_journal_volume 8
_journal_year 2008
_chemical_formula_sum 'C16 H14 Cd4 N2 O18'
_chemical_formula_weight 971.89
_chemical_name_systematic
; 
 ? 
;
_space_group_IT_number 2
_symmetry_cell_setting triclinic
_symmetry_space_group_name_Hall '-P 1'
_symmetry_space_group_name_H-M 'P -1'
_atom_sites_solution_hydrogens geom
_atom_sites_solution_primary direct
_atom_sites_solution_secondary difmap
_audit_creation_method SHELXL-97
_cell_angle_alpha 107.10(3)
_cell_angle_beta 94.64(3)
_cell_angle_gamma 112.50(3)
_cell_formula_units_Z 2
_cell_length_a 9.977(2)
_cell_length_b 10.141(2)
_cell_length_c 12.699(3)
_cell_measurement_temperature 293(2)
_cell_measurement_theta_max 27.20
_cell_measurement_theta_min 3.01
_cell_volume 1107.0(6)
_computing_cell_refinement 'Rigaku RAXIS-RAPID'
_computing_data_collection 'Rigaku RAXIS-RAPID'
_computing_data_reduction 'Rigaku RAXIS-RAPID'
_computing_molecular_graphics SHELXTL
_computing_publication_material SHELXTL
_computing_structure_refinement 'SHELXL-97 (Sheldrick, 1997)'
_computing_structure_solution 'SHELXS-97 (Sheldrick, 1997)'
_diffrn_ambient_temperature 293(2)
_diffrn_measured_fraction_theta_full 0.982
_diffrn_measured_fraction_theta_max 0.982
_diffrn_measurement_device_type 'Rigaku RAXIS-RAPID'
_diffrn_measurement_method \w
_diffrn_radiation_monochromator graphite
_diffrn_radiation_source 'fine-focus sealed tube'
_diffrn_radiation_type MoK\a
_diffrn_radiation_wavelength 0.71073
_diffrn_reflns_av_R_equivalents 0.0405
_diffrn_reflns_av_sigmaI/netI 0.0563
_diffrn_reflns_limit_h_max 12
_diffrn_reflns_limit_h_min -12
_diffrn_reflns_limit_k_max 13
_diffrn_reflns_limit_k_min -13
_diffrn_reflns_limit_l_max 16
_diffrn_reflns_limit_l_min -16
_diffrn_reflns_number 10755
_diffrn_reflns_theta_full 27.48
_diffrn_reflns_theta_max 27.48
_diffrn_reflns_theta_min 3.13
_exptl_absorpt_coefficient_mu 3.891
_exptl_absorpt_correction_T_max 1.000
_exptl_absorpt_correction_T_min 0.595
_exptl_absorpt_correction_type multi-scan
_exptl_absorpt_process_details
;
    Higashi, T. (1995). Program for Absorption Correction.
    Rigaku Corporation, Tokyo, Japan.
;
_exptl_crystal_colour COLORLESS
_exptl_crystal_density_diffrn 2.916
_exptl_crystal_density_method 'not measured'
_exptl_crystal_description BLOCK
_exptl_crystal_F_000 920
_exptl_crystal_size_max 0.3
_exptl_crystal_size_mid 0.2
_exptl_crystal_size_min 0.2
_refine_diff_density_max 2.945
_refine_diff_density_min -0.961
_refine_diff_density_rms 0.219
_refine_ls_extinction_method none
_refine_ls_goodness_of_fit_ref 1.006
_refine_ls_hydrogen_treatment mixed
_refine_ls_matrix_type full
_refine_ls_number_parameters 361
_refine_ls_number_reflns 4979
_refine_ls_number_restraints 0
_refine_ls_restrained_S_all 1.006
_refine_ls_R_factor_all 0.0518
_refine_ls_R_factor_gt 0.0409
_refine_ls_shift/su_max 0.001
_refine_ls_shift/su_mean 0.000
_refine_ls_structure_factor_coef Fsqd
_refine_ls_weighting_details 'calc w=1/[\s^2^(Fo^2^)+(0.0467P)^2^+5.5640P] where P=(Fo^2^+2Fc^2^)/3'
_refine_ls_weighting_scheme calc
_refine_ls_wR_factor_gt 0.0969
_refine_ls_wR_factor_ref 0.1035
_reflns_number_gt 4153
_reflns_number_total 4979
_reflns_threshold_expression >2sigma(I)
_cod_data_source_file cg0702636-file004.cif
_cod_data_source_block 3
_cod_depositor_comments
;
The following automatic conversions were performed:

'_symmetry_cell_setting' value 'TRICLINIC' changed to 'triclinic'
according to /home/saulius/struct/CIF-dictionaries/cif_core.dic
dictionary named 'cif_core.dic' version 2.4.1 from 2010-06-29.

Automatic conversion script
Id: cif_fix_values 1715 2011-07-08 13:25:40Z adriana 
;
_cod_original_cell_volume 1107.1(4)
_cod_original_sg_symbol_H-M P-1
_cod_database_code 4503091

loop_
_symmetry_equiv_pos_as_xyz
'x, y, z'
'-x, -y, -z'

loop_
_atom_site_label
_atom_site_type_symbol
_atom_site_fract_x
_atom_site_fract_y
_atom_site_fract_z
_atom_site_U_iso_or_equiv
_atom_site_adp_type
_atom_site_occupancy
_atom_site_symmetry_multiplicity
_atom_site_calc_flag
_atom_site_refinement_flags
Cd1 Cd 0.93986(5) 0.24258(5) 0.71169(4) 0.02218(12) Uani 1 1 d .
Cd2 Cd 0.90056(5) 0.12467(5) 0.96796(4) 0.02577(12) Uani 1 1 d .
Cd3 Cd 0.72094(5) -0.11503(5) 0.50264(4) 0.02201(12) Uani 1 1 d .
Cd4 Cd 0.76706(5) 0.54816(5) 0.97883(4) 0.02242(12) Uani 1 1 d .
C1 C 1.0163(6) 0.5872(6) 0.7132(5) 0.0161(10) Uani 1 1 d .
C2 C 1.0622(7) 0.7115(6) 0.6770(5) 0.0203(11) Uani 1 1 d .
H2 H 1.0314 0.7886 0.7035 0.024 Uiso 1 1 calc R
C3 C 1.1545(7) 0.7184(6) 0.6009(5) 0.0195(11) Uani 1 1 d .
C4 C 1.2032(7) 0.6039(7) 0.5680(5) 0.0214(12) Uani 1 1 d .
H4 H 1.2670 0.6065 0.5184 0.026 Uiso 1 1 calc R
C5 C 1.1554(6) 0.4862(6) 0.6099(5) 0.0177(11) Uani 1 1 d .
C6 C 0.9202(7) 0.5757(7) 0.7990(5) 0.0204(12) Uani 1 1 d .
C7 C 1.1990(7) 0.8451(7) 0.5532(5) 0.0205(11) Uani 1 1 d .
C8 C 1.2023(7) 0.3573(7) 0.5779(6) 0.0253(13) Uani 1 1 d .
C9 C 0.6760(6) -0.0359(6) 1.1039(5) 0.0177(11) Uani 1 1 d .
C10 C 0.5701(7) -0.0655(6) 1.1684(5) 0.0188(11) Uani 1 1 d .
H10 H 0.5398 -0.1540 1.1858 0.023 Uiso 1 1 calc R
C11 C 0.5096(6) 0.0368(6) 1.2066(5) 0.0190(11) Uani 1 1 d .
C12 C 0.5506(7) 0.1633(6) 1.1733(5) 0.0209(12) Uani 1 1 d .
H12 H 0.5100 0.2330 1.1962 0.025 Uiso 1 1 calc R
C13 C 0.6525(6) 0.1833(6) 1.1058(5) 0.0170(11) Uani 1 1 d .
C14 C 0.7562(7) -0.1361(7) 1.0687(5) 0.0213(12) Uani 1 1 d .
C15 C 0.3989(7) 0.0078(7) 1.2814(5) 0.0220(12) Uani 1 1 d .
C16 C 0.7009(7) 0.3179(6) 1.0646(5) 0.0191(11) Uani 1 1 d .
N1 N 1.0602(6) 0.4755(5) 0.6802(4) 0.0175(9) Uani 1 1 d .
N2 N 0.7175(5) 0.0867(5) 1.0720(4) 0.0176(9) Uani 1 1 d .
O1 O 0.8583(5) 0.4490(5) 0.8108(4) 0.0260(9) Uani 1 1 d .
O2 O 0.9104(5) 0.6952(5) 0.8583(4) 0.0245(9) Uani 1 1 d .
O3 O 1.1892(6) 0.9647(5) 0.6062(4) 0.0306(10) Uani 1 1 d .
O4 O 1.2384(5) 0.8196(5) 0.4597(4) 0.0286(10) Uani 1 1 d .
O5 O 1.2971(6) 0.3642(6) 0.5188(5) 0.0377(12) Uani 1 1 d .
O6 O 1.1442(6) 0.2493(5) 0.6108(5) 0.0381(12) Uani 1 1 d .
O7 O 0.8770(5) -0.0775(5) 1.0402(4) 0.0270(9) Uani 1 1 d .
O8 O 0.6977(5) -0.2671(5) 1.0711(4) 0.0312(11) Uani 1 1 d .
O9 O 0.2913(6) -0.1201(5) 1.2438(4) 0.0343(11) Uani 1 1 d .
O10 O 0.4287(6) 0.1148(5) 1.3718(4) 0.0314(10) Uani 1 1 d .
O11 O 0.6354(6) 0.4024(6) 1.0842(5) 0.0374(12) Uani 1 1 d .
O12 O 0.8030(6) 0.3356(5) 1.0133(4) 0.0334(11) Uani 1 1 d .
O13 O 0.9128(5) 0.0030(5) 0.6500(4) 0.0241(9) Uani 1 1 d .
H13 H 0.9621 -0.0336 0.6776 0.029 Uiso 1 1 d R
O14 O 1.0165(5) 0.3038(5) 0.8993(3) 0.0231(9) Uani 1 1 d .
H14A H 0.9695 0.3540 0.9197 0.028 Uiso 1 1 d R
O1W O 0.8179(6) -0.0895(5) 0.8113(4) 0.0332(11) Uani 1 1 d .
H1WA H 0.8471 -0.0679 0.7575 0.040 Uiso 1 1 d R
H1WB H 0.8401 -0.1558 0.8207 0.040 Uiso 1 1 d R
O2W O 0.4886(7) -0.2241(7) 0.3863(5) 0.0489(14) Uani 1 1 d .
H2WA H 0.4213 -0.2032 0.4067 0.059 Uiso 1 1 d R
H2WB H 0.4692 -0.2678 0.3178 0.059 Uiso 1 1 d R
O3W O 0.5547(6) 0.4487(7) 0.8429(5) 0.0457(13) Uani 1 1 d .
H3WA H 0.5256 0.4969 0.8126 0.055 Uiso 1 1 d R
H3WB H 0.5125 0.3569 0.8062 0.055 Uiso 1 1 d R
O4W O 0.5830(10) 0.5853(8) 0.6870(7) 0.076(2) Uani 1 1 d .
H4WA H 0.6179 0.5519 0.6341 0.091 Uiso 1 1 d R
H4WB H 0.6502 0.6800 0.7276 0.091 Uiso 1 1 d R

loop_
_atom_site_aniso_label
_atom_site_aniso_U_11
_atom_site_aniso_U_22
_atom_site_aniso_U_33
_atom_site_aniso_U_23
_atom_site_aniso_U_13
_atom_site_aniso_U_12
Cd1 0.0289(2) 0.0184(2) 0.0202(2) 0.00733(17) 0.00785(18) 0.01023(18)
Cd2 0.0293(3) 0.0227(2) 0.0301(2) 0.01068(19) 0.0165(2) 0.01292(18)
Cd3 0.0282(2) 0.0198(2) 0.0230(2) 0.00810(17) 0.01000(18) 0.01409(18)
Cd4 0.0249(2) 0.0208(2) 0.0241(2) 0.00831(18) 0.00892(18) 0.01133(17)
C1 0.019(3) 0.012(2) 0.018(3) 0.006(2) 0.004(2) 0.007(2)
C2 0.026(3) 0.019(3) 0.022(3) 0.006(2) 0.008(2) 0.016(2)
C3 0.025(3) 0.017(2) 0.020(3) 0.009(2) 0.005(2) 0.010(2)
C4 0.024(3) 0.022(3) 0.019(3) 0.008(2) 0.009(2) 0.010(2)
C5 0.020(3) 0.017(2) 0.018(3) 0.006(2) 0.006(2) 0.009(2)
C6 0.025(3) 0.026(3) 0.017(3) 0.008(2) 0.008(2) 0.017(2)
C7 0.018(3) 0.022(3) 0.024(3) 0.011(2) 0.004(2) 0.009(2)
C8 0.030(3) 0.018(3) 0.029(3) 0.005(3) 0.007(3) 0.014(2)
C9 0.019(3) 0.020(3) 0.017(3) 0.006(2) 0.007(2) 0.010(2)
C10 0.020(3) 0.020(3) 0.019(3) 0.007(2) 0.006(2) 0.010(2)
C11 0.019(3) 0.018(2) 0.016(3) 0.001(2) 0.006(2) 0.007(2)
C12 0.021(3) 0.020(3) 0.025(3) 0.005(2) 0.009(2) 0.014(2)
C13 0.017(3) 0.015(2) 0.023(3) 0.006(2) 0.006(2) 0.011(2)
C14 0.026(3) 0.024(3) 0.023(3) 0.008(2) 0.011(2) 0.019(2)
C15 0.019(3) 0.029(3) 0.028(3) 0.013(3) 0.013(2) 0.016(2)
C16 0.023(3) 0.015(2) 0.018(3) 0.006(2) 0.004(2) 0.007(2)
N1 0.023(3) 0.015(2) 0.017(2) 0.0036(18) 0.008(2) 0.0118(19)
N2 0.018(2) 0.015(2) 0.019(2) 0.0022(18) 0.0045(19) 0.0079(18)
O1 0.032(2) 0.024(2) 0.034(2) 0.016(2) 0.019(2) 0.0169(19)
O2 0.031(2) 0.024(2) 0.022(2) 0.0039(18) 0.0088(19) 0.0185(19)
O3 0.046(3) 0.023(2) 0.033(3) 0.012(2) 0.014(2) 0.024(2)
O4 0.032(3) 0.036(2) 0.030(2) 0.020(2) 0.014(2) 0.020(2)
O5 0.044(3) 0.033(2) 0.052(3) 0.017(2) 0.030(3) 0.027(2)
O6 0.057(3) 0.027(2) 0.051(3) 0.021(2) 0.031(3) 0.030(2)
O7 0.030(2) 0.026(2) 0.034(2) 0.013(2) 0.014(2) 0.0187(19)
O8 0.034(3) 0.021(2) 0.050(3) 0.015(2) 0.023(2) 0.0185(19)
O9 0.032(3) 0.023(2) 0.042(3) 0.008(2) 0.022(2) 0.0064(19)
O10 0.033(3) 0.035(2) 0.021(2) 0.005(2) 0.012(2) 0.011(2)
O11 0.041(3) 0.036(3) 0.065(4) 0.035(3) 0.033(3) 0.029(2)
O12 0.045(3) 0.029(2) 0.041(3) 0.020(2) 0.027(2) 0.021(2)
O13 0.026(2) 0.024(2) 0.030(2) 0.0113(18) 0.0103(19) 0.0165(18)
O14 0.029(2) 0.027(2) 0.019(2) 0.0063(17) 0.0061(18) 0.0180(18)
O1W 0.042(3) 0.035(2) 0.035(3) 0.020(2) 0.012(2) 0.022(2)
O2W 0.040(3) 0.067(4) 0.035(3) 0.005(3) 0.003(3) 0.029(3)
O3W 0.035(3) 0.058(3) 0.043(3) 0.006(3) 0.005(3) 0.028(3)
O4W 0.089(6) 0.059(4) 0.069(5) 0.024(4) 0.016(4) 0.019(4)

loop_
_atom_type_symbol
_atom_type_description
_atom_type_scat_dispersion_real
_atom_type_scat_dispersion_imag
_atom_type_scat_source
C C 0.0033 0.0016 'International Tables Vol C Tables 4.2.6.8 and 6.1.1.4'
H H 0.0000 0.0000 'International Tables Vol C Tables 4.2.6.8 and 6.1.1.4'
N N 0.0061 0.0033 'International Tables Vol C Tables 4.2.6.8 and 6.1.1.4'
O O 0.0106 0.0060 'International Tables Vol C Tables 4.2.6.8 and 6.1.1.4'
Cd Cd -0.8075 1.2024 'International Tables Vol C Tables 4.2.6.8 and 6.1.1.4'

loop_
_geom_angle_atom_site_label_1
_geom_angle_atom_site_label_2
_geom_angle_atom_site_label_3
_geom_angle
_geom_angle_site_symmetry_1
_geom_angle_site_symmetry_3
O13 Cd1 O14 99.87(16) . .
O13 Cd1 O9 80.05(17) . 2_657
O14 Cd1 O9 80.35(18) . 2_657
O13 Cd1 N1 140.35(16) . .
O14 Cd1 N1 104.38(16) . .
O9 Cd1 N1 134.45(17) 2_657 .
O13 Cd1 O4 88.52(16) . 2_766
O14 Cd1 O4 154.74(16) . 2_766
O9 Cd1 O4 77.69(17) 2_657 2_766
N1 Cd1 O4 82.75(16) . 2_766
O13 Cd1 O6 75.38(16) . .
O14 Cd1 O6 111.75(18) . .
O9 Cd1 O6 154.07(16) 2_657 .
N1 Cd1 O6 66.70(15) . .
O4 Cd1 O6 93.39(17) 2_766 .
O13 Cd1 O1 152.37(15) . .
O14 Cd1 O1 73.57(15) . .
O9 Cd1 O1 72.42(15) 2_657 .
N1 Cd1 O1 66.10(15) . .
O4 Cd1 O1 87.94(16) 2_766 .
O6 Cd1 O1 132.19(14) . .
O14 Cd2 O1W 101.43(16) . .
O14 Cd2 N2 134.31(16) . .
O1W Cd2 N2 106.66(18) . .
O14 Cd2 O7 154.73(16) . .
O1W Cd2 O7 75.39(16) . .
N2 Cd2 O7 68.90(16) . .
O14 Cd2 O7 84.09(15) . 2_757
O1W Cd2 O7 78.47(17) . 2_757
N2 Cd2 O7 136.14(16) . 2_757
O7 Cd2 O7 70.67(18) . 2_757
O14 Cd2 O2 82.90(15) . 2_767
O1W Cd2 O2 149.58(16) . 2_767
N2 Cd2 O2 90.15(16) . 2_767
O7 Cd2 O2 87.91(15) . 2_767
O7 Cd2 O2 71.99(15) 2_757 2_767
O14 Cd2 O12 68.61(15) . .
O1W Cd2 O12 127.58(17) . .
N2 Cd2 O12 65.71(15) . .
O7 Cd2 O12 133.40(15) . .
O7 Cd2 O12 144.56(16) 2_757 .
O2 Cd2 O12 82.27(16) 2_767 .
O13 Cd3 O10 87.44(17) . 2_657
O13 Cd3 O2W 164.93(19) . .
O10 Cd3 O2W 77.7(2) 2_657 .
O13 Cd3 O3 99.38(17) . 2_766
O10 Cd3 O3 133.80(17) 2_657 2_766
O2W Cd3 O3 89.3(2) . 2_766
O13 Cd3 O5 94.21(18) . 2_756
O10 Cd3 O5 94.65(17) 2_657 2_756
O2W Cd3 O5 89.6(2) . 2_756
O3 Cd3 O5 129.80(16) 2_766 2_756
O13 Cd3 O6 90.96(18) . 2_756
O10 Cd3 O6 147.30(16) 2_657 2_756
O2W Cd3 O6 102.9(2) . 2_756
O3 Cd3 O6 78.66(15) 2_766 2_756
O5 Cd3 O6 52.88(16) 2_756 2_756
O14 Cd4 O8 84.40(17) 2_767 1_565
O14 Cd4 O3W 165.82(19) 2_767 .
O8 Cd4 O3W 87.7(2) 1_565 .
O14 Cd4 O11 100.88(18) 2_767 .
O8 Cd4 O11 87.59(17) 1_565 .
O3W Cd4 O11 90.5(2) . .
O14 Cd4 O12 85.22(17) 2_767 .
O8 Cd4 O12 136.97(16) 1_565 .
O3W Cd4 O12 108.5(2) . .
O11 Cd4 O12 53.82(15) . .
O14 Cd4 O1 99.21(16) 2_767 .
O8 Cd4 O1 144.77(15) 1_565 .
O3W Cd4 O1 80.65(18) . .
O11 Cd4 O1 125.35(16) . .
O12 Cd4 O1 78.16(15) . .
O14 Cd4 O2 80.05(15) 2_767 .
O8 Cd4 O2 94.96(15) 1_565 .
O3W Cd4 O2 88.96(19) . .
O11 Cd4 O2 177.37(15) . .
O12 Cd4 O2 124.00(14) . .
O1 Cd4 O2 52.02(13) . .
O14 Cd4 C16 94.37(16) 2_767 .
O8 Cd4 C16 113.19(17) 1_565 .
O3W Cd4 C16 99.6(2) . .
O11 Cd4 C16 27.00(17) . .
O12 Cd4 C16 26.86(17) . .
O1 Cd4 C16 101.53(16) . .
O2 Cd4 C16 150.75(16) . .
N1 C1 C2 123.0(5) . .
N1 C1 C6 115.4(5) . .
C2 C1 C6 121.5(5) . .
C3 C2 C1 119.0(5) . .
C3 C2 H2 120.5 . .
C1 C2 H2 120.5 . .
C2 C3 C4 118.3(5) . .
C2 C3 C7 121.0(5) . .
C4 C3 C7 120.7(5) . .
C5 C4 C3 119.2(5) . .
C5 C4 H4 120.4 . .
C3 C4 H4 120.4 . .
N1 C5 C4 122.6(5) . .
N1 C5 C8 114.8(5) . .
C4 C5 C8 122.6(5) . .
O1 C6 O2 123.4(5) . .
O1 C6 C1 117.9(5) . .
O2 C6 C1 118.6(5) . .
O3 C7 O4 124.7(5) . .
O3 C7 C3 117.9(5) . .
O4 C7 C3 117.3(5) . .
O6 C8 O5 123.1(6) . .
O6 C8 C5 118.5(6) . .
O5 C8 C5 118.4(5) . .
N2 C9 C10 122.0(5) . .
N2 C9 C14 115.9(5) . .
C10 C9 C14 122.1(5) . .
C9 C10 C11 119.7(5) . .
C9 C10 H10 120.1 . .
C11 C10 H10 120.1 . .
C10 C11 C12 118.7(5) . .
C10 C11 C15 119.7(5) . .
C12 C11 C15 121.6(5) . .
C13 C12 C11 118.6(5) . .
C13 C12 H12 120.7 . .
C11 C12 H12 120.7 . .
N2 C13 C12 123.0(5) . .
N2 C13 C16 115.4(5) . .
C12 C13 C16 121.5(5) . .
O8 C14 O7 126.4(5) . .
O8 C14 C9 117.3(5) . .
O7 C14 C9 116.3(5) . .
O10 C15 O9 129.2(6) . .
O10 C15 C11 115.5(5) . .
O9 C15 C11 115.3(5) . .
O11 C16 O12 124.3(5) . .
O11 C16 C13 118.3(5) . .
O12 C16 C13 117.4(5) . .
O11 C16 Cd4 60.2(3) . .
O12 C16 Cd4 64.2(3) . .
C13 C16 Cd4 175.6(4) . .
C1 N1 C5 117.8(5) . .
C1 N1 Cd1 121.2(4) . .
C5 N1 Cd1 119.8(3) . .
C9 N2 C13 117.8(5) . .
C9 N2 Cd2 118.1(4) . .
C13 N2 Cd2 124.1(4) . .
C6 O1 Cd4 94.7(3) . .
C6 O1 Cd1 116.8(4) . .
Cd4 O1 Cd1 143.81(18) . .
C6 O2 Cd2 120.6(4) . 2_767
C6 O2 Cd4 89.6(3) . .
Cd2 O2 Cd4 88.23(14) 2_767 .
C7 O3 Cd3 102.0(4) . 2_766
C7 O4 Cd1 118.5(4) . 2_766
C8 O5 Cd3 94.5(4) . 2_756
C8 O6 Cd1 118.6(4) . .
C8 O6 Cd3 89.3(4) . 2_756
Cd1 O6 Cd3 150.3(2) . 2_756
C14 O7 Cd2 115.5(4) . .
C14 O7 Cd2 135.2(4) . 2_757
Cd2 O7 Cd2 109.33(18) . 2_757
C14 O8 Cd4 121.7(4) . 1_545
C15 O9 Cd1 137.2(4) . 2_657
C15 O10 Cd3 124.5(4) . 2_657
C16 O11 Cd4 92.8(4) . .
C16 O12 Cd4 88.9(4) . .
C16 O12 Cd2 117.1(4) . .
Cd4 O12 Cd2 152.2(2) . .
Cd3 O13 Cd1 104.23(17) . .
Cd3 O13 H13 128.5 . .
Cd1 O13 H13 127.2 . .
Cd2 O14 Cd4 105.09(17) . 2_767
Cd2 O14 Cd1 115.51(19) . .
Cd4 O14 Cd1 133.8(2) 2_767 .
Cd2 O14 H14A 96.1 . .
Cd4 O14 H14A 100.5 2_767 .
Cd1 O14 H14A 96.4 . .
Cd2 O1W H1WA 110.3 . .
Cd2 O1W H1WB 113.3 . .
H1WA O1W H1WB 111.1 . .
Cd3 O2W H2WA 121.6 . .
Cd3 O2W H2WB 125.2 . .
H2WA O2W H2WB 111.3 . .
Cd4 O3W H3WA 125.8 . .
Cd4 O3W H3WB 121.1 . .
H3WA O3W H3WB 110.9 . .
H4WA O4W H4WB 107.1 . .

loop_
_geom_bond_atom_site_label_1
_geom_bond_atom_site_label_2
_geom_bond_distance
_geom_bond_site_symmetry_2
Cd1 O13 2.221(4) .
Cd1 O14 2.263(4) .
Cd1 O9 2.369(5) 2_657
Cd1 N1 2.376(5) .
Cd1 O4 2.451(5) 2_766
Cd1 O6 2.484(5) .
Cd1 O1 2.559(4) .
Cd2 O14 2.210(4) .
Cd2 O1W 2.275(5) .
Cd2 N2 2.320(5) .
Cd2 O7 2.423(4) .
Cd2 O7 2.447(5) 2_757
Cd2 O2 2.466(5) 2_767
Cd2 O12 2.610(5) .
Cd3 O13 2.224(5) .
Cd3 O10 2.271(5) 2_657
Cd3 O2W 2.303(6) .
Cd3 O3 2.330(5) 2_766
Cd3 O5 2.394(5) 2_756
Cd3 O6 2.510(5) 2_756
Cd4 O14 2.219(5) 2_767
Cd4 O8 2.279(4) 1_565
Cd4 O3W 2.288(6) .
Cd4 O11 2.380(5) .
Cd4 O12 2.467(4) .
Cd4 O1 2.480(4) .
Cd4 O2 2.583(4) .
Cd4 C16 2.739(5) .
C1 N1 1.334(7) .
C1 C2 1.394(8) .
C1 C6 1.510(8) .
C2 C3 1.386(8) .
C2 H2 0.9300 .
C3 C4 1.392(8) .
C3 C7 1.510(8) .
C4 C5 1.383(8) .
C4 H4 0.9300 .
C5 N1 1.352(7) .
C5 C8 1.509(8) .
C6 O1 1.255(7) .
C6 O2 1.269(7) .
C7 O3 1.247(7) .
C7 O4 1.266(8) .
C8 O6 1.238(8) .
C8 O5 1.248(8) .
C9 N2 1.346(7) .
C9 C10 1.385(8) .
C9 C14 1.511(7) .
C10 C11 1.381(8) .
C10 H10 0.9300 .
C11 C12 1.391(8) .
C11 C15 1.515(8) .
C12 C13 1.376(8) .
C12 H12 0.9300 .
C13 N2 1.359(7) .
C13 C16 1.526(8) .
C14 O8 1.240(7) .
C14 O7 1.259(8) .
C15 O10 1.245(8) .
C15 O9 1.245(8) .
C16 O11 1.245(7) .
C16 O12 1.238(8) .
O2 Cd2 2.466(5) 2_767
O3 Cd3 2.330(5) 2_766
O4 Cd1 2.451(5) 2_766
O5 Cd3 2.394(5) 2_756
O6 Cd3 2.510(5) 2_756
O7 Cd2 2.447(5) 2_757
O8 Cd4 2.279(4) 1_545
O9 Cd1 2.369(5) 2_657
O10 Cd3 2.271(5) 2_657
O13 H13 0.8319 .
O14 Cd4 2.219(5) 2_767
O14 H14A 0.8199 .
O1W H1WA 0.8198 .
O1W H1WB 0.8196 .
O2W H2WA 0.8179 .
O2W H2WB 0.8182 .
O3W H3WA 0.8196 .
O3W H3WB 0.8213 .
O4W H4WA 0.8243 .
O4W H4WB 0.8938 .

loop_
_geom_torsion_atom_site_label_1
_geom_torsion_atom_site_label_2
_geom_torsion_atom_site_label_3
_geom_torsion_atom_site_label_4
_geom_torsion
_geom_torsion_site_symmetry_1
_geom_torsion_site_symmetry_4
N1 C1 C2 C3 1.7(9) . .
C6 C1 C2 C3 177.8(5) . .
C1 C2 C3 C4 -3.0(9) . .
C1 C2 C3 C7 175.9(5) . .
C2 C3 C4 C5 1.5(9) . .
C7 C3 C4 C5 -177.4(5) . .
C3 C4 C5 N1 1.5(9) . .
C3 C4 C5 C8 179.7(5) . .
N1 C1 C6 O1 -17.9(8) . .
C2 C1 C6 O1 165.7(6) . .
N1 C1 C6 O2 159.6(5) . .
C2 C1 C6 O2 -16.8(8) . .
C2 C3 C7 O3 20.8(9) . .
C4 C3 C7 O3 -160.3(6) . .
C2 C3 C7 O4 -156.6(6) . .
C4 C3 C7 O4 22.3(8) . .
N1 C5 C8 O6 4.8(9) . .
C4 C5 C8 O6 -173.5(6) . .
N1 C5 C8 O5 -175.7(6) . .
C4 C5 C8 O5 6.0(9) . .
N2 C9 C10 C11 -3.4(9) . .
C14 C9 C10 C11 174.4(5) . .
C9 C10 C11 C12 3.8(9) . .
C9 C10 C11 C15 -177.3(5) . .
C10 C11 C12 C13 -1.5(9) . .
C15 C11 C12 C13 179.6(6) . .
C11 C12 C13 N2 -1.4(9) . .
C11 C12 C13 C16 179.0(5) . .
N2 C9 C14 O8 -162.4(6) . .
C10 C9 C14 O8 19.7(9) . .
N2 C9 C14 O7 17.9(8) . .
C10 C9 C14 O7 -160.0(6) . .
C10 C11 C15 O10 126.8(6) . .
C12 C11 C15 O10 -54.3(8) . .
C10 C11 C15 O9 -52.8(8) . .
C12 C11 C15 O9 126.1(6) . .
N2 C13 C16 O11 173.6(6) . .
C12 C13 C16 O11 -6.9(9) . .
N2 C13 C16 O12 -6.2(8) . .
C12 C13 C16 O12 173.3(6) . .
N2 C13 C16 Cd4 104(5) . .
C12 C13 C16 Cd4 -76(5) . .
O14 Cd4 C16 O11 105.5(4) 2_767 .
O8 Cd4 C16 O11 19.7(5) 1_565 .
O3W Cd4 C16 O11 -71.9(4) . .
O12 Cd4 C16 O11 175.8(6) . .
O1 Cd4 C16 O11 -154.2(4) . .
O2 Cd4 C16 O11 -177.1(4) . .
O14 Cd4 C16 O12 -70.4(4) 2_767 .
O8 Cd4 C16 O12 -156.1(4) 1_565 .
O3W Cd4 C16 O12 112.3(4) . .
O11 Cd4 C16 O12 -175.8(6) . .
O1 Cd4 C16 O12 30.0(4) . .
O2 Cd4 C16 O12 7.0(6) . .
O14 Cd4 C16 C13 177(5) 2_767 .
O8 Cd4 C16 C13 91(5) 1_565 .
O3W Cd4 C16 C13 0(5) . .
O11 Cd4 C16 C13 71(5) . .
O12 Cd4 C16 C13 -113(5) . .
O1 Cd4 C16 C13 -83(5) . .
O2 Cd4 C16 C13 -106(5) . .
C2 C1 N1 C5 1.2(8) . .
C6 C1 N1 C5 -175.2(5) . .
C2 C1 N1 Cd1 -166.6(4) . .
C6 C1 N1 Cd1 17.1(6) . .
C4 C5 N1 C1 -2.8(8) . .
C8 C5 N1 C1 178.9(5) . .
C4 C5 N1 Cd1 165.2(5) . .
C8 C5 N1 Cd1 -13.2(6) . .
O13 Cd1 N1 C1 160.8(4) . .
O14 Cd1 N1 C1 -73.3(4) . .
O9 Cd1 N1 C1 17.2(5) 2_657 .
O4 Cd1 N1 C1 82.0(4) 2_766 .
O6 Cd1 N1 C1 178.9(5) . .
O1 Cd1 N1 C1 -9.0(4) . .
O13 Cd1 N1 C5 -6.7(6) . .
O14 Cd1 N1 C5 119.2(4) . .
O9 Cd1 N1 C5 -150.3(4) 2_657 .
O4 Cd1 N1 C5 -85.5(4) 2_766 .
O6 Cd1 N1 C5 11.4(4) . .
O1 Cd1 N1 C5 -176.5(5) . .
C10 C9 N2 C13 0.5(8) . .
C14 C9 N2 C13 -177.4(5) . .
C10 C9 N2 Cd2 178.5(4) . .
C14 C9 N2 Cd2 0.6(7) . .
C12 C13 N2 C9 2.0(8) . .
C16 C13 N2 C9 -178.5(5) . .
C12 C13 N2 Cd2 -175.9(4) . .
C16 C13 N2 Cd2 3.6(7) . .
O14 Cd2 N2 C9 -177.4(4) . .
O1W Cd2 N2 C9 57.1(4) . .
O7 Cd2 N2 C9 -9.5(4) . .
O7 Cd2 N2 C9 -33.5(5) 2_757 .
O2 Cd2 N2 C9 -97.2(4) 2_767 .
O12 Cd2 N2 C9 -178.6(5) . .
O14 Cd2 N2 C13 0.5(5) . .
O1W Cd2 N2 C13 -125.0(4) . .
O7 Cd2 N2 C13 168.4(5) . .
O7 Cd2 N2 C13 144.4(4) 2_757 .
O2 Cd2 N2 C13 80.7(4) 2_767 .
O12 Cd2 N2 C13 -0.7(4) . .
O2 C6 O1 Cd4 -5.5(6) . .
C1 C6 O1 Cd4 171.8(4) . .
O2 C6 O1 Cd1 -167.3(5) . .
C1 C6 O1 Cd1 10.1(7) . .
O14 Cd4 O1 C6 -66.7(4) 2_767 .
O8 Cd4 O1 C6 26.6(5) 1_565 .
O3W Cd4 O1 C6 98.9(4) . .
O11 Cd4 O1 C6 -177.2(4) . .
O12 Cd4 O1 C6 -149.8(4) . .
O2 Cd4 O1 C6 2.9(3) . .
C16 Cd4 O1 C6 -163.1(4) . .
O14 Cd4 O1 Cd1 85.0(4) 2_767 .
O8 Cd4 O1 Cd1 178.4(3) 1_565 .
O3W Cd4 O1 Cd1 -109.3(4) . .
O11 Cd4 O1 Cd1 -25.4(4) . .
O12 Cd4 O1 Cd1 1.9(3) . .
O2 Cd4 O1 Cd1 154.6(4) . .
C16 Cd4 O1 Cd1 -11.4(4) . .
O13 Cd1 O1 C6 -167.2(4) . .
O14 Cd1 O1 C6 113.1(5) . .
O9 Cd1 O1 C6 -162.1(5) 2_657 .
N1 Cd1 O1 C6 -1.4(4) . .
O4 Cd1 O1 C6 -84.3(4) 2_766 .
O6 Cd1 O1 C6 8.4(5) . .
O13 Cd1 O1 Cd4 44.8(6) . .
O14 Cd1 O1 Cd4 -35.0(3) . .
O9 Cd1 O1 Cd4 49.9(3) 2_657 .
N1 Cd1 O1 Cd4 -149.4(4) . .
O4 Cd1 O1 Cd4 127.6(4) 2_766 .
O6 Cd1 O1 Cd4 -139.7(3) . .
O1 C6 O2 Cd2 93.0(7) . 2_767
C1 C6 O2 Cd2 -84.3(6) . 2_767
O1 C6 O2 Cd4 5.3(6) . .
C1 C6 O2 Cd4 -172.0(5) . .
O14 Cd4 O2 C6 107.2(4) 2_767 .
O8 Cd4 O2 C6 -169.4(4) 1_565 .
O3W Cd4 O2 C6 -81.8(4) . .
O11 Cd4 O2 C6 -4(4) . .
O12 Cd4 O2 C6 30.0(4) . .
O1 Cd4 O2 C6 -2.8(3) . .
C16 Cd4 O2 C6 26.1(5) . .
O14 Cd4 O2 Cd2 -13.44(13) 2_767 2_767
O8 Cd4 O2 Cd2 69.97(17) 1_565 2_767
O3W Cd4 O2 Cd2 157.56(17) . 2_767
O11 Cd4 O2 Cd2 -124(4) . 2_767
O12 Cd4 O2 Cd2 -90.71(19) . 2_767
O1 Cd4 O2 Cd2 -123.5(2) . 2_767
C16 Cd4 O2 Cd2 -94.5(3) . 2_767
O4 C7 O3 Cd3 -4.8(7) . 2_766
C3 C7 O3 Cd3 178.1(4) . 2_766
O3 C7 O4 Cd1 -75.4(7) . 2_766
C3 C7 O4 Cd1 101.8(5) . 2_766
O6 C8 O5 Cd3 5.0(7) . 2_756
C5 C8 O5 Cd3 -174.4(5) . 2_756
O5 C8 O6 Cd1 -174.1(5) . .
C5 C8 O6 Cd1 5.4(8) . .
O5 C8 O6 Cd3 -4.8(7) . 2_756
C5 C8 O6 Cd3 174.7(5) . 2_756
O13 Cd1 O6 C8 159.5(6) . .
O14 Cd1 O6 C8 -105.5(5) . .
O9 Cd1 O6 C8 140.4(5) 2_657 .
N1 Cd1 O6 C8 -8.6(5) . .
O4 Cd1 O6 C8 72.0(5) 2_766 .
O1 Cd1 O6 C8 -18.3(6) . .
O13 Cd1 O6 Cd3 1.5(5) . 2_756
O14 Cd1 O6 Cd3 96.5(5) . 2_756
O9 Cd1 O6 Cd3 -17.6(8) 2_657 2_756
N1 Cd1 O6 Cd3 -166.7(6) . 2_756
O4 Cd1 O6 Cd3 -86.1(5) 2_766 2_756
O1 Cd1 O6 Cd3 -176.4(4) . 2_756
O8 C14 O7 Cd2 154.0(5) . .
C9 C14 O7 Cd2 -26.4(7) . .
O8 C14 O7 Cd2 -22.9(10) . 2_757
C9 C14 O7 Cd2 156.7(4) . 2_757
O14 Cd2 O7 C14 179.1(4) . .
O1W Cd2 O7 C14 -95.1(5) . .
N2 Cd2 O7 C14 19.7(4) . .
O7 Cd2 O7 C14 -177.7(5) 2_757 .
O2 Cd2 O7 C14 110.6(4) 2_767 .
O12 Cd2 O7 C14 33.3(5) . .
O14 Cd2 O7 Cd2 -3.2(5) . 2_757
O1W Cd2 O7 Cd2 82.7(2) . 2_757
N2 Cd2 O7 Cd2 -162.6(2) . 2_757
O7 Cd2 O7 Cd2 0.0 2_757 2_757
O2 Cd2 O7 Cd2 -71.64(19) 2_767 2_757
O12 Cd2 O7 Cd2 -148.94(19) . 2_757
O7 C14 O8 Cd4 -16.8(9) . 1_545
C9 C14 O8 Cd4 163.6(4) . 1_545
O10 C15 O9 Cd1 11.5(11) . 2_657
C11 C15 O9 Cd1 -168.9(4) . 2_657
O9 C15 O10 Cd3 -4.7(10) . 2_657
C11 C15 O10 Cd3 175.7(4) . 2_657
O12 C16 O11 Cd4 4.5(7) . .
C13 C16 O11 Cd4 -175.2(5) . .
O14 Cd4 O11 C16 -78.1(4) 2_767 .
O8 Cd4 O11 C16 -161.9(4) 1_565 .
O3W Cd4 O11 C16 110.4(4) . .
O12 Cd4 O11 C16 -2.3(4) . .
O1 Cd4 O11 C16 31.5(5) . .
O2 Cd4 O11 C16 32(4) . .
O11 C16 O12 Cd4 -4.4(7) . .
C13 C16 O12 Cd4 175.4(5) . .
O11 C16 O12 Cd2 -174.1(5) . .
C13 C16 O12 Cd2 5.6(7) . .
Cd4 C16 O12 Cd2 -169.8(4) . .
O14 Cd4 O12 C16 109.5(4) 2_767 .
O8 Cd4 O12 C16 33.0(5) 1_565 .
O3W Cd4 O12 C16 -74.2(4) . .
O11 Cd4 O12 C16 2.3(4) . .
O1 Cd4 O12 C16 -150.0(4) . .
O2 Cd4 O12 C16 -175.9(3) . .
O14 Cd4 O12 Cd2 -90.3(5) 2_767 .
O8 Cd4 O12 Cd2 -166.8(4) 1_565 .
O3W Cd4 O12 Cd2 86.0(5) . .
O11 Cd4 O12 Cd2 162.5(6) . .
O1 Cd4 O12 Cd2 10.2(5) . .
O2 Cd4 O12 Cd2 -15.7(6) . .
C16 Cd4 O12 Cd2 160.2(8) . .
O14 Cd2 O12 C16 178.0(5) . .
O1W Cd2 O12 C16 89.9(5) . .
N2 Cd2 O12 C16 -2.9(4) . .
O7 Cd2 O12 C16 -16.9(6) . .
O7 Cd2 O12 C16 -139.8(4) 2_757 .
O2 Cd2 O12 C16 -96.6(5) 2_767 .
O14 Cd2 O12 Cd4 20.5(5) . .
O1W Cd2 O12 Cd4 -67.7(6) . .
N2 Cd2 O12 Cd4 -160.5(6) . .
O7 Cd2 O12 Cd4 -174.5(4) . .
O7 Cd2 O12 Cd4 62.6(6) 2_757 .
O2 Cd2 O12 Cd4 105.8(5) 2_767 .
O10 Cd3 O13 Cd1 -76.92(19) 2_657 .
O2W Cd3 O13 Cd1 -67.1(8) . .
O3 Cd3 O13 Cd1 57.10(19) 2_766 .
O5 Cd3 O13 Cd1 -171.40(18) 2_756 .
O6 Cd3 O13 Cd1 135.76(18) 2_756 .
O14 Cd1 O13 Cd3 145.98(17) . .
O9 Cd1 O13 Cd3 67.70(19) 2_657 .
N1 Cd1 O13 Cd3 -86.8(3) . .
O4 Cd1 O13 Cd3 -10.05(18) 2_766 .
O6 Cd1 O13 Cd3 -103.9(2) . .
O1 Cd1 O13 Cd3 72.6(4) . .
O1W Cd2 O14 Cd4 -133.26(18) . 2_767
N2 Cd2 O14 Cd4 99.4(2) . 2_767
O7 Cd2 O14 Cd4 -53.3(4) . 2_767
O7 Cd2 O14 Cd4 -56.31(18) 2_757 2_767
O2 Cd2 O14 Cd4 16.21(16) 2_767 2_767
O12 Cd2 O14 Cd4 100.7(2) . 2_767
O1W Cd2 O14 Cd1 24.0(2) . .
N2 Cd2 O14 Cd1 -103.3(2) . .
O7 Cd2 O14 Cd1 104.0(4) . .
O7 Cd2 O14 Cd1 101.0(2) 2_757 .
O2 Cd2 O14 Cd1 173.5(2) 2_767 .
O12 Cd2 O14 Cd1 -102.0(2) . .
O13 Cd1 O14 Cd2 -41.1(2) . .
O9 Cd1 O14 Cd2 37.0(2) 2_657 .
N1 Cd1 O14 Cd2 170.57(19) . .
O4 Cd1 O14 Cd2 66.8(4) 2_766 .
O6 Cd1 O14 Cd2 -119.2(2) . .
O1 Cd1 O14 Cd2 111.3(2) . .
O13 Cd1 O14 Cd4 107.9(3) . 2_767
O9 Cd1 O14 Cd4 -174.1(3) 2_657 2_767
N1 Cd1 O14 Cd4 -40.5(3) . 2_767
O4 Cd1 O14 Cd4 -144.3(3) 2_766 2_767
O6 Cd1 O14 Cd4 29.8(3) . 2_767
O1 Cd1 O14 Cd4 -99.7(3) . 2_767
